data_7013057
loop_
_publ_author_name
'Jean-Pierre Costes'
'Fran\,coise Dahan'
'Bruno Donnadieu'
'Maria-Isabel Fernandez-Garcia'
'Maria-Jesus Rodriguez-Douton'

_publ_section_title
;
 Reaction of a manganese(III)-Schiff base complex with gadolinium
 nitrate: synthesis, structure and magnetic properties of an ionic
 species [LMn(H2O)2]2[Gd(NO3)5(MeOH)](H2L =
 1,3-bis((3-methoxysalicylidene)amino)-2,2'-dimethylpropane)
;
_journal_issue 19
_journal_name_full 'Dalton Trans.'
_journal_page_first 3776
_journal_page_last 3779
_journal_paper_doi 10.1039/b303882c
_journal_year 2003
_chemical_formula_sum 'C39 H52 Gd Mn2 N9 O28'
_chemical_formula_weight 1362.03
_chemical_name_systematic
; 
? 
;
_space_group_IT_number 19
_symmetry_cell_setting orthorhombic
_symmetry_space_group_name_Hall 'P 2ac 2ab'
_symmetry_space_group_name_H-M 'P 21 21 21'
_atom_sites_solution_hydrogens geom
_atom_sites_solution_primary direct
_atom_sites_solution_secondary difmap
_audit_creation_method SHELXL-97
_cell_angle_alpha 90.00
_cell_angle_beta 90.00
_cell_angle_gamma 90.00
_cell_formula_units_Z 4
_cell_length_a 7.6348(4)
_cell_length_b 25.2598(13)
_cell_length_c 26.1515(12)
_cell_measurement_temperature 180(2)
_cell_volume 5043.4(4)
_computing_cell_refinement 'CRYSALISRED 169, Oxford-Diffraction, 2001'
_computing_data_collection 'CRYSALIS 169, Oxford-Diffraction, 2001'
_computing_data_reduction 'CRYSALISRED 169, Oxford-Diffraction, 2001'
_computing_molecular_graphics 'ZORTEP (Zsolnai, 1996)'
_computing_structure_refinement 'SHELXL-97 (Sheldrick, 1997)'
_computing_structure_solution 'SHELXS-97 (Sheldrick, 1990)'
_diffrn_ambient_temperature 180(2)
_diffrn_measured_fraction_theta_full 0.950
_diffrn_measured_fraction_theta_max 0.950
_diffrn_measurement_device_type 'Oxford-Diffraction Xcalibur'
_diffrn_measurement_method '\w,\f scans'
_diffrn_radiation_monochromator graphite
_diffrn_radiation_source 'fine-focus sealed tube'
_diffrn_radiation_type MoK\a
_diffrn_radiation_wavelength 0.71073
_diffrn_reflns_av_R_equivalents 0.0418
_diffrn_reflns_av_sigmaI/netI 0.0392
_diffrn_reflns_limit_h_max 10
_diffrn_reflns_limit_h_min -10
_diffrn_reflns_limit_k_max 34
_diffrn_reflns_limit_k_min -29
_diffrn_reflns_limit_l_max 35
_diffrn_reflns_limit_l_min -36
_diffrn_reflns_number 45836
_diffrn_reflns_theta_full 30.39
_diffrn_reflns_theta_max 30.39
_diffrn_reflns_theta_min 3.36
_exptl_absorpt_coefficient_mu 1.896
_exptl_absorpt_correction_T_max 0.7741
_exptl_absorpt_correction_T_min 0.5276
_exptl_absorpt_correction_type gaussian
_exptl_absorpt_process_details
;
[Platon Program cf Spek, A.L. (1990) Acta Cryst A46, C34]
;
_exptl_crystal_colour Green
_exptl_crystal_density_diffrn 1.794
_exptl_crystal_density_method 'not measured'
_exptl_crystal_description Plate
_exptl_crystal_F_000 2748
_exptl_crystal_size_max 0.40
_exptl_crystal_size_mid 0.20
_exptl_crystal_size_min 0.15
_refine_diff_density_max 0.532
_refine_diff_density_min -0.460
_refine_diff_density_rms 0.077
_refine_ls_abs_structure_details 'Flack H D (1983), Acta Cryst. A39, 876-881'
_refine_ls_abs_structure_Flack -0.003(4)
_refine_ls_extinction_method none
_refine_ls_goodness_of_fit_ref 0.973
_refine_ls_hydrogen_treatment mixed
_refine_ls_matrix_type full
_refine_ls_number_parameters 739
_refine_ls_number_reflns 14190
_refine_ls_number_restraints 0
_refine_ls_restrained_S_all 0.973
_refine_ls_R_factor_all 0.0329
_refine_ls_R_factor_gt 0.0306
_refine_ls_shift/su_max 0.015
_refine_ls_shift/su_mean 0.001
_refine_ls_structure_factor_coef Fsqd
_refine_ls_weighting_details 'w=1/[\s^2^(Fo^2^)+(0.0418P)^2^+1.1136P] where P=(Fo^2^+2Fc^2^)/3'
_refine_ls_weighting_scheme calc
_refine_ls_wR_factor_gt 0.0536
_refine_ls_wR_factor_ref 0.0546
_reflns_number_gt 11988
_reflns_number_total 14190
_reflns_threshold_expression >2sigma(I)
_cod_data_source_file b303882c.txt
_cod_data_source_block mj5
_cod_depositor_comments
;
The following automatic conversions were performed:
'_symmetry_cell_setting' value 'Orthorhombic' changed to 'orthorhombic'
according to '/home/saulius/struct/CIF-dictionaries/cif_core.dic'
dictionary named 'cif_core.dic' version 2.4.1 from
2010-06-29.

'_exptl_absorpt_correction_type' value 'Gaussian' changed to
'gaussian' according to
'/home/saulius/struct/CIF-dictionaries/cif_core.dic' dictionary named
'cif_core.dic' version 2.4.1 from 2010-06-29.

Automatic conversion script
Id: cif_fix_enum 1527 2010-12-29 10:47:43Z saulius 

The following automatic conversions were performed:

'_refine_ls_weighting_scheme' value 'calc
w=1/[\s^2^(Fo^2^)+(0.0418P)^2^+1.1136P] where P=(Fo^2^+2Fc^2^)/3' was
changed to 'calc'. New tag '_refine_ls_weighting_details' was
created. The value of the new tag was set to
'w=1/[\s^2^(Fo^2^)+(0.0418P)^2^+1.1136P] where P=(Fo^2^+2Fc^2^)/3'.

Automatic conversion script
Id: cif_fix_values 3143 2015-03-26 13:38:13Z robertas 
;
_cod_database_code 7013057

loop_
_symmetry_equiv_pos_as_xyz
'x, y, z'
'-x+1/2, -y, z+1/2'
'x+1/2, -y+1/2, -z'
'-x, y+1/2, -z+1/2'

loop_
_atom_site_label
_atom_site_type_symbol
_atom_site_fract_x
_atom_site_fract_y
_atom_site_fract_z
_atom_site_U_iso_or_equiv
_atom_site_adp_type
_atom_site_occupancy
_atom_site_calc_flag
_atom_site_refinement_flags
_atom_site_disorder_assembly
_atom_site_disorder_group
Gd Gd 0.651622(15) 0.513988(5) 0.229950(4) 0.01809(3) Uani 1 d . . .
Mn1 Mn 0.50481(5) 0.725222(15) 0.563519(14) 0.01623(7) Uani 1 d . . .
O1A O 0.4932(2) 0.79331(7) 0.53302(7) 0.0219(3) Uani 1 d . . .
O2A O 0.4809(3) 0.69649(7) 0.49622(7) 0.0219(3) Uani 1 d . . .
O3A O 0.5519(3) 0.86591(8) 0.46504(7) 0.0256(4) Uani 1 d . . .
O4A O 0.5259(3) 0.69224(7) 0.39741(7) 0.0235(4) Uani 1 d . . .
O5A O 0.2230(2) 0.71923(7) 0.57806(7) 0.0224(4) Uani 1 d . . .
H51A H 0.183(4) 0.6868(8) 0.5634(11) 0.025 Uiso 1 d . . .
H52A H 0.133(3) 0.7435(9) 0.5892(11) 0.025 Uiso 1 d . . .
O6A O 0.7950(2) 0.72450(8) 0.55928(7) 0.0212(4) Uani 1 d . . .
H61A H 0.862(4) 0.7565(8) 0.5546(11) 0.023 Uiso 1 d . . .
H62A H 0.856(4) 0.7043(9) 0.5322(10) 0.023 Uiso 1 d . . .
N1A N 0.5182(3) 0.76120(8) 0.63353(7) 0.0164(4) Uani 1 d . . .
N2A N 0.5286(3) 0.64979(8) 0.59072(8) 0.0196(4) Uani 1 d . . .
C1A C 0.5591(3) 0.83860(11) 0.55043(10) 0.0224(5) Uani 1 d . . .
C2A C 0.5928(3) 0.87917(10) 0.51411(9) 0.0216(5) Uani 1 d . . .
C3A C 0.6585(5) 0.92733(10) 0.53049(10) 0.0291(5) Uani 1 d . . .
H3A H 0.6804 0.9545 0.5062 0.032 Uiso 1 calc R . .
C4A C 0.6923(4) 0.93659(11) 0.58088(12) 0.0317(6) Uani 1 d . . .
H4A H 0.7387 0.9699 0.5909 0.035 Uiso 1 calc R . .
C5A C 0.6606(4) 0.89873(10) 0.61757(10) 0.0277(5) Uani 1 d . . .
H5A H 0.6814 0.9059 0.6527 0.031 Uiso 1 calc R . .
C6A C 0.5958(4) 0.84866(10) 0.60149(10) 0.0230(5) Uani 1 d . . .
C7A C 0.5583(3) 0.81001(10) 0.64000(9) 0.0215(5) Uani 1 d . . .
H7A H 0.5637 0.8220 0.6744 0.024 Uiso 1 calc R . .
C8A C 0.4722(4) 0.73050(11) 0.67996(9) 0.0261(5) Uani 1 d . . .
H8A H 0.3439 0.7247 0.6808 0.029 Uiso 1 calc R . .
H8B H 0.5045 0.7512 0.7107 0.029 Uiso 1 calc R . .
C9A C 0.5649(4) 0.67725(11) 0.68161(10) 0.0268(5) Uani 1 d . . .
H9A H 0.6900 0.6827 0.6732 0.029 Uiso 1 calc R . .
H9B H 0.5587 0.6632 0.7169 0.029 Uiso 1 calc R . .
C10A C 0.4909(4) 0.63699(11) 0.64599(10) 0.0264(5) Uani 1 d . . .
H10A H 0.3626 0.6349 0.6510 0.029 Uiso 1 calc R . .
H10B H 0.5411 0.6019 0.6543 0.029 Uiso 1 calc R . .
C11A C 0.5565(3) 0.65402(9) 0.47846(9) 0.0189(4) Uani 1 d . . .
C12A C 0.5818(3) 0.64886(10) 0.42548(10) 0.0215(5) Uani 1 d . . .
C13A C 0.6571(4) 0.60457(10) 0.40323(11) 0.0285(5) Uani 1 d . . .
H13A H 0.6724 0.6026 0.3672 0.031 Uiso 1 calc R . .
C14A C 0.7094(4) 0.56343(11) 0.43434(12) 0.0297(6) Uani 1 d . . .
H14A H 0.7644 0.5334 0.4195 0.033 Uiso 1 calc R . .
C15A C 0.6837(4) 0.56497(10) 0.48624(10) 0.0249(5) Uani 1 d . . .
H15A H 0.7147 0.5353 0.5067 0.027 Uiso 1 calc R . .
C16A C 0.6102(3) 0.61110(10) 0.50962(9) 0.0198(5) Uani 1 d . . .
C17A C 0.5824(4) 0.61076(10) 0.56303(10) 0.0255(5) Uani 1 d . . .
H17A H 0.6057 0.5785 0.5803 0.028 Uiso 1 calc R . .
C18A C 0.5702(5) 0.90612(12) 0.42655(12) 0.0351(6) Uani 1 d . . .
H18A H 0.4720 0.9310 0.4290 0.039 Uiso 1 calc R . .
H18B H 0.5706 0.8896 0.3926 0.039 Uiso 1 calc R . .
H18C H 0.6805 0.9252 0.4318 0.039 Uiso 1 calc R . .
C19A C 0.5297(4) 0.68939(13) 0.34215(10) 0.0332(6) Uani 1 d . . .
H19A H 0.6514 0.6872 0.3305 0.036 Uiso 1 calc R . .
H19B H 0.4746 0.7211 0.3278 0.036 Uiso 1 calc R . .
H19C H 0.4655 0.6579 0.3308 0.036 Uiso 1 calc R . .
Mn2 Mn 0.42617(5) 0.316177(14) 0.524536(13) 0.01481(6) Uani 1 d . . .
O1B O 0.4473(2) 0.28447(6) 0.45998(6) 0.0155(3) Uani 1 d . . .
O2B O 0.4491(2) 0.24713(7) 0.55277(6) 0.0192(3) Uani 1 d . . .
O3B O 0.4206(3) 0.21109(7) 0.39122(7) 0.0227(3) Uani 1 d . . .
O4B O 0.3913(3) 0.14491(8) 0.55925(8) 0.0274(4) Uani 1 d . . .
O5B O 0.7107(2) 0.33194(8) 0.53002(7) 0.0228(4) Uani 1 d . . .
H51B H 0.780(4) 0.3315(13) 0.5602(7) 0.025 Uiso 1 d . . .
H52B H 0.769(4) 0.3339(13) 0.4975(7) 0.025 Uiso 1 d . . .
O6B O 0.1359(2) 0.31184(7) 0.52248(6) 0.0201(3) Uani 1 d . . .
H61B H 0.079(4) 0.3016(12) 0.4914(7) 0.022 Uiso 1 d . . .
H62B H 0.072(4) 0.2939(12) 0.5482(8) 0.022 Uiso 1 d . . .
N1B N 0.3975(3) 0.38713(8) 0.48855(8) 0.0187(4) Uani 1 d . . .
N2B N 0.4069(3) 0.34612(8) 0.59617(8) 0.0186(4) Uani 1 d . . .
C1B C 0.3794(3) 0.29905(10) 0.41552(8) 0.0185(5) Uani 1 d . . .
C2B C 0.3630(3) 0.26066(9) 0.37676(8) 0.0181(4) Uani 1 d . . .
C3B C 0.2975(4) 0.27351(12) 0.32985(10) 0.0281(6) Uani 1 d . . .
H3B H 0.2861 0.2471 0.3043 0.031 Uiso 1 calc R . .
C4B C 0.2474(4) 0.32543(12) 0.31950(10) 0.0302(6) Uani 1 d . . .
H4B H 0.2040 0.3343 0.2865 0.033 Uiso 1 calc R . .
C5B C 0.2599(4) 0.36365(11) 0.35615(11) 0.0265(5) Uani 1 d . . .
H5B H 0.2261 0.3990 0.3488 0.029 Uiso 1 calc R . .
C6B C 0.3228(3) 0.35027(9) 0.40464(8) 0.0173(4) Uani 1 d . . .
C7B C 0.3461(4) 0.39203(9) 0.44192(8) 0.0185(4) Uani 1 d . . .
H7B H 0.3206 0.4270 0.4307 0.020 Uiso 1 calc R . .
C8B C 0.4306(4) 0.43764(10) 0.51626(10) 0.0263(5) Uani 1 d . . .
H8C H 0.3838 0.4673 0.4957 0.029 Uiso 1 calc R . .
H8D H 0.5587 0.4428 0.5195 0.029 Uiso 1 calc R . .
C9B C 0.3494(5) 0.43953(10) 0.56880(11) 0.0304(5) Uani 1 d . . .
H9C H 0.3554 0.4762 0.5821 0.033 Uiso 1 calc R . .
H9D H 0.2244 0.4294 0.5664 0.033 Uiso 1 calc R . .
C10B C 0.4406(4) 0.40318(11) 0.60518(11) 0.0296(6) Uani 1 d . . .
H10C H 0.5683 0.4096 0.6029 0.033 Uiso 1 calc R . .
H10D H 0.4034 0.4121 0.6404 0.033 Uiso 1 calc R . .
C11B C 0.3816(3) 0.22897(10) 0.59653(9) 0.0183(4) Uani 1 d . . .
C12B C 0.3493(4) 0.17334(10) 0.60172(9) 0.0230(4) Uani 1 d . . .
C13B C 0.2801(4) 0.15401(12) 0.64636(11) 0.0292(6) Uani 1 d . . .
H13B H 0.2562 0.1172 0.6494 0.032 Uiso 1 calc R . .
C14B C 0.2448(4) 0.18737(12) 0.68686(11) 0.0306(6) Uani 1 d . . .
H14B H 0.1944 0.1733 0.7172 0.034 Uiso 1 calc R . .
C15B C 0.2814(4) 0.24071(12) 0.68405(10) 0.0283(5) Uani 1 d . . .
H15B H 0.2635 0.2628 0.7130 0.031 Uiso 1 calc R . .
C16B C 0.3450(4) 0.26229(10) 0.63842(9) 0.0260(5) Uani 1 d . . .
C17B C 0.3736(4) 0.31834(11) 0.63600(9) 0.0242(5) Uani 1 d . . .
H17B H 0.3672 0.3370 0.6675 0.027 Uiso 1 calc R . .
C18B C 0.4188(5) 0.17078(12) 0.35278(13) 0.0375(7) Uani 1 d . . .
H18D H 0.2996 0.1668 0.3394 0.041 Uiso 1 calc R . .
H18E H 0.4575 0.1372 0.3677 0.041 Uiso 1 calc R . .
H18F H 0.4979 0.1808 0.3249 0.041 Uiso 1 calc R . .
C19B C 0.3771(4) 0.08775(12) 0.56153(12) 0.0345(7) Uani 1 d . . .
H19D H 0.4594 0.0740 0.5870 0.038 Uiso 1 calc R . .
H19E H 0.4047 0.0727 0.5279 0.038 Uiso 1 calc R . .
H19F H 0.2574 0.0779 0.5712 0.038 Uiso 1 calc R . .
O1C O 0.8077(3) 0.58672(8) 0.28425(7) 0.0268(4) Uani 1 d . . .
O2C O 0.8261(3) 0.59092(7) 0.20203(6) 0.0213(3) Uani 1 d . . .
N1C N 0.8352(3) 0.61489(9) 0.24578(8) 0.0221(4) Uani 1 d . . .
O3C O 0.8632(3) 0.66269(7) 0.24880(8) 0.0273(4) Uani 1 d . . .
O4C O 0.6722(3) 0.41526(7) 0.23311(10) 0.0392(5) Uani 1 d . . .
O5C O 0.4419(3) 0.44532(7) 0.19342(8) 0.0296(4) Uani 1 d . . .
N2C N 0.5236(3) 0.40640(9) 0.20899(10) 0.0269(5) Uani 1 d . . .
O6C O 0.4757(3) 0.36056(9) 0.20119(9) 0.0407(6) Uani 1 d . . .
O7C O 0.7616(3) 0.49306(8) 0.14102(8) 0.0294(4) Uani 1 d . . .
O8C O 0.5367(3) 0.54479(7) 0.14430(7) 0.0265(4) Uani 1 d . . .
N3C N 0.6488(3) 0.52178(8) 0.11758(7) 0.0251(4) Uani 1 d . . .
O9C O 0.6530(4) 0.52678(8) 0.07108(7) 0.0366(5) Uani 1 d . . .
O10C O 0.4465(3) 0.49277(10) 0.30083(7) 0.0374(5) Uani 1 d . . .
O11C O 0.7185(2) 0.48472(10) 0.32089(7) 0.0285(4) Uani 1 d . . .
N4C N 0.5573(3) 0.48247(10) 0.33414(7) 0.0219(4) Uani 1 d . . .
O12C O 0.5184(3) 0.46921(9) 0.37801(7) 0.0338(5) Uani 1 d . . .
O13C O 0.4825(3) 0.59372(8) 0.24826(9) 0.0322(5) Uani 1 d . . .
O14C O 0.2771(3) 0.54336(9) 0.22027(8) 0.0350(5) Uani 1 d . . .
N5C N 0.3215(3) 0.58732(9) 0.23962(8) 0.0225(4) Uani 1 d . . .
O15C O 0.2130(3) 0.62254(10) 0.24910(8) 0.0364(5) Uani 1 d . . .
O16C O 0.9583(2) 0.48863(8) 0.23374(7) 0.0256(3) Uani 1 d . . .
H16C H 1.017(4) 0.5187(9) 0.2286(13) 0.028 Uiso 1 d . . .
C1C C 1.0450(4) 0.45283(12) 0.26839(13) 0.0333(6) Uani 1 d . . .
H1A H 1.0775 0.4718 0.2997 0.037 Uiso 1 calc R . .
H1B H 1.1507 0.4387 0.2521 0.037 Uiso 1 calc R . .
H1C H 0.9659 0.4236 0.2770 0.037 Uiso 1 calc R . .

loop_
_atom_site_aniso_label
_atom_site_aniso_U_11
_atom_site_aniso_U_22
_atom_site_aniso_U_33
_atom_site_aniso_U_23
_atom_site_aniso_U_13
_atom_site_aniso_U_12
Gd 0.01775(5) 0.01849(5) 0.01803(4) 0.00077(4) 0.00008(4) 0.00114(4)
Mn1 0.01663(17) 0.01623(16) 0.01582(15) 0.00001(12) 0.00009(13) 0.00120(13)
O1A 0.0221(9) 0.0152(8) 0.0286(9) 0.0002(6) -0.0050(7) -0.0010(6)
O2A 0.0289(9) 0.0155(8) 0.0213(8) -0.0003(6) -0.0048(7) 0.0021(7)
O3A 0.0344(11) 0.0217(9) 0.0207(8) 0.0035(7) 0.0004(7) 0.0039(7)
O4A 0.0263(10) 0.0255(9) 0.0186(8) -0.0002(7) -0.0001(7) -0.0035(7)
O5A 0.0176(8) 0.0189(8) 0.0306(9) -0.0012(7) 0.0052(7) 0.0010(7)
O6A 0.0152(8) 0.0258(9) 0.0228(8) -0.0015(7) 0.0065(6) 0.0040(6)
N1A 0.0158(9) 0.0164(9) 0.0171(8) -0.0042(7) -0.0026(7) 0.0011(7)
N2A 0.0165(10) 0.0137(9) 0.0287(10) 0.0006(7) 0.0012(8) -0.0016(7)
C1A 0.0180(11) 0.0260(13) 0.0233(11) -0.0037(9) 0.0026(9) 0.0027(9)
C2A 0.0215(11) 0.0214(12) 0.0218(11) 0.0000(9) 0.0007(9) -0.0013(9)
C3A 0.0361(14) 0.0239(12) 0.0273(11) 0.0026(9) 0.0015(13) -0.0010(12)
C4A 0.0372(17) 0.0184(12) 0.0396(15) -0.0048(10) 0.0019(12) -0.0014(10)
C5A 0.0271(13) 0.0246(12) 0.0314(12) -0.0074(9) -0.0067(12) -0.0026(11)
C6A 0.0252(12) 0.0216(12) 0.0223(11) -0.0002(9) -0.0031(9) 0.0004(9)
C7A 0.0191(11) 0.0310(13) 0.0145(9) -0.0073(9) -0.0016(8) -0.0043(9)
C8A 0.0340(14) 0.0262(13) 0.0180(10) -0.0006(9) 0.0003(10) 0.0112(10)
C9A 0.0328(14) 0.0264(13) 0.0212(11) 0.0039(9) 0.0006(10) 0.0022(10)
C10A 0.0303(14) 0.0214(12) 0.0276(12) 0.0033(9) 0.0062(11) 0.0003(10)
C11A 0.0199(11) 0.0191(11) 0.0176(10) -0.0057(8) -0.0004(8) -0.0016(8)
C12A 0.0179(11) 0.0198(11) 0.0269(11) -0.0033(9) 0.0003(9) -0.0029(8)
C13A 0.0235(12) 0.0278(13) 0.0342(12) -0.0069(10) 0.0050(12) 0.0005(11)
C14A 0.0328(14) 0.0171(12) 0.0393(14) -0.0060(10) -0.0056(12) 0.0073(10)
C15A 0.0285(14) 0.0203(12) 0.0260(11) -0.0055(9) 0.0040(10) -0.0070(9)
C16A 0.0171(12) 0.0227(12) 0.0195(10) -0.0030(8) 0.0002(8) -0.0014(8)
C17A 0.0281(13) 0.0188(12) 0.0296(12) 0.0017(9) -0.0059(11) 0.0006(9)
C18A 0.0406(17) 0.0283(15) 0.0362(15) 0.0144(12) 0.0036(13) 0.0009(12)
C19A 0.0381(17) 0.0403(17) 0.0211(12) -0.0054(11) 0.0068(11) -0.0007(13)
Mn2 0.01528(15) 0.01374(15) 0.01540(14) 0.00109(12) -0.00043(12) -0.00088(12)
O1B 0.0185(8) 0.0153(8) 0.0127(7) 0.0021(5) 0.0014(6) -0.0017(6)
O2B 0.0193(8) 0.0153(8) 0.0228(8) 0.0039(6) 0.0062(6) 0.0027(6)
O3B 0.0280(9) 0.0183(8) 0.0217(8) 0.0013(6) -0.0014(7) 0.0008(7)
O4B 0.0289(11) 0.0210(9) 0.0324(9) 0.0078(7) -0.0031(8) 0.0022(7)
O5B 0.0172(8) 0.0333(10) 0.0180(7) 0.0040(7) 0.0042(6) 0.0015(7)
O6B 0.0121(7) 0.0283(9) 0.0199(7) 0.0015(6) -0.0025(7) 0.0011(7)
N1B 0.0207(10) 0.0107(9) 0.0246(9) -0.0002(7) 0.0030(7) 0.0015(6)
N2B 0.0158(9) 0.0216(10) 0.0184(9) -0.0018(7) -0.0018(7) -0.0029(7)
C1B 0.0196(12) 0.0266(12) 0.0091(8) -0.0044(8) -0.0043(8) -0.0009(8)
C2B 0.0175(10) 0.0196(10) 0.0172(9) -0.0014(7) -0.0015(9) 0.0021(9)
C3B 0.0266(13) 0.0334(14) 0.0243(11) -0.0053(10) -0.0111(10) 0.0000(10)
C4B 0.0345(15) 0.0355(15) 0.0207(11) 0.0094(10) -0.0068(11) -0.0040(12)
C5B 0.0230(13) 0.0249(13) 0.0315(13) 0.0081(10) -0.0005(10) 0.0037(10)
C6B 0.0158(11) 0.0214(11) 0.0147(8) 0.0028(7) 0.0072(8) 0.0038(8)
C7B 0.0163(9) 0.0200(10) 0.0193(9) 0.0009(7) 0.0032(9) 0.0023(9)
C8B 0.0300(13) 0.0199(12) 0.0290(12) -0.0027(9) -0.0043(11) -0.0041(10)
C9B 0.0363(14) 0.0232(12) 0.0319(12) -0.0026(9) -0.0008(14) 0.0007(12)
C10B 0.0338(15) 0.0292(14) 0.0258(12) 0.0003(10) -0.0031(11) -0.0054(11)
C11B 0.0133(11) 0.0196(11) 0.0220(10) 0.0055(8) -0.0027(8) -0.0018(8)
C12B 0.0207(11) 0.0266(11) 0.0216(10) 0.0034(8) -0.0072(10) -0.0034(10)
C13B 0.0299(13) 0.0263(13) 0.0315(13) 0.0142(10) -0.0027(11) -0.0066(10)
C14B 0.0205(12) 0.0402(16) 0.0309(13) 0.0155(11) 0.0069(10) -0.0046(11)
C15B 0.0233(12) 0.0413(15) 0.0202(11) 0.0001(10) 0.0007(10) 0.0018(11)
C16B 0.0251(11) 0.0315(12) 0.0215(10) 0.0027(9) -0.0007(11) 0.0001(11)
C17B 0.0241(13) 0.0318(13) 0.0166(9) 0.0004(9) -0.0016(9) 0.0007(10)
C18B 0.0425(18) 0.0269(15) 0.0430(17) -0.0047(12) -0.0037(14) -0.0015(12)
C19B 0.0371(18) 0.0317(15) 0.0349(14) 0.0128(11) -0.0022(12) -0.0001(12)
O1C 0.0247(10) 0.0375(11) 0.0183(8) -0.0034(7) 0.0083(6) -0.0026(7)
O2C 0.0228(9) 0.0195(8) 0.0216(7) -0.0073(6) 0.0053(7) -0.0010(7)
N1C 0.0109(9) 0.0306(11) 0.0250(9) -0.0026(8) 0.0010(8) -0.0006(8)
O3C 0.0242(9) 0.0185(8) 0.0393(9) -0.0062(7) -0.0003(8) -0.0005(7)
O4C 0.0414(12) 0.0172(8) 0.0590(13) 0.0024(9) -0.0191(13) 0.0138(8)
O5C 0.0318(11) 0.0152(9) 0.0419(11) 0.0018(8) -0.0109(9) 0.0071(7)
N2C 0.0229(11) 0.0179(10) 0.0400(12) -0.0018(9) -0.0007(9) 0.0046(8)
O6C 0.0477(14) 0.0237(10) 0.0508(13) -0.0007(9) -0.0135(11) -0.0107(9)
O7C 0.0326(10) 0.0251(10) 0.0305(9) -0.0012(8) 0.0072(8) 0.0014(8)
O8C 0.0327(10) 0.0199(9) 0.0268(9) -0.0018(7) -0.0025(8) 0.0019(7)
N3C 0.0300(10) 0.0267(11) 0.0184(8) 0.0053(7) 0.0006(9) -0.0089(10)
O9C 0.0455(12) 0.0436(12) 0.0207(8) 0.0016(7) -0.0009(10) -0.0014(11)
O10C 0.0287(10) 0.0596(15) 0.0238(9) 0.0130(9) -0.0029(8) -0.0083(10)
O11C 0.0175(8) 0.0399(11) 0.0281(9) 0.0102(9) 0.0037(7) 0.0096(8)
N4C 0.0214(10) 0.0251(10) 0.0192(8) -0.0008(8) 0.0016(7) 0.0029(9)
O12C 0.0348(11) 0.0423(12) 0.0242(9) 0.0042(8) 0.0069(8) -0.0053(9)
O13C 0.0198(9) 0.0285(10) 0.0484(12) -0.0107(9) 0.0032(8) 0.0076(7)
O14C 0.0313(10) 0.0375(12) 0.0360(11) -0.0106(9) 0.0089(9) -0.0078(9)
N5C 0.0168(10) 0.0261(10) 0.0245(10) -0.0034(7) 0.0087(8) 0.0037(7)
O15C 0.0286(11) 0.0482(13) 0.0325(10) -0.0033(9) 0.0075(8) 0.0142(9)
O16C 0.0222(8) 0.0260(8) 0.0285(8) 0.0074(9) -0.0003(7) 0.0095(7)
C1C 0.0221(12) 0.0397(15) 0.0381(14) 0.0183(13) -0.0057(12) 0.0073(10)

loop_
_atom_type_symbol
_atom_type_description
_atom_type_scat_dispersion_real
_atom_type_scat_dispersion_imag
_atom_type_scat_source
C C 0.0033 0.0016 'International Tables Vol C Tables 4.2.6.8 and 6.1.1.4'
H H 0.0000 0.0000 'International Tables Vol C Tables 4.2.6.8 and 6.1.1.4'
N N 0.0061 0.0033 'International Tables Vol C Tables 4.2.6.8 and 6.1.1.4'
O O 0.0106 0.0060 'International Tables Vol C Tables 4.2.6.8 and 6.1.1.4'
Mn Mn 0.3368 0.7283 'International Tables Vol C Tables 4.2.6.8 and 6.1.1.4'
Gd Gd -0.1653 3.9035 'International Tables Vol C Tables 4.2.6.8 and 6.1.1.4'

loop_
_geom_angle_atom_site_label_1
_geom_angle_atom_site_label_2
_geom_angle_atom_site_label_3
_geom_angle
_geom_angle_site_symmetry_1
_geom_angle_site_symmetry_3
_geom_angle_publ_flag
O16C Gd O13C 136.03(7) . . ?
O16C Gd O2C 72.50(6) . . ?
O13C Gd O2C 72.16(7) . . ?
O16C Gd O10C 121.34(7) . . ?
O13C Gd O10C 72.43(8) . . ?
O2C Gd O10C 136.97(7) . . ?
O16C Gd O4C 71.04(7) . . ?
O13C Gd O4C 148.23(8) . . ?
O2C Gd O4C 139.61(7) . . ?
O10C Gd O4C 78.46(9) . . ?
O16C Gd O8C 116.86(6) . . ?
O13C Gd O8C 74.70(7) . . ?
O2C Gd O8C 71.50(6) . . ?
O10C Gd O8C 120.56(7) . . ?
O4C Gd O8C 110.98(7) . . ?
O16C Gd O7C 70.27(7) . . ?
O13C Gd O7C 121.93(7) . . ?
O2C Gd O7C 73.33(6) . . ?
O10C Gd O7C 148.24(7) . . ?
O4C Gd O7C 78.52(8) . . ?
O8C Gd O7C 50.56(7) . . ?
O16C Gd O11C 72.03(6) . . ?
O13C Gd O11C 99.37(7) . . ?
O2C Gd O11C 113.42(7) . . ?
O10C Gd O11C 50.67(6) . . ?
O4C Gd O11C 70.52(8) . . ?
O8C Gd O11C 171.10(6) . . ?
O7C Gd O11C 137.13(6) . . ?
O16C Gd O5C 116.21(7) . . ?
O13C Gd O5C 107.64(7) . . ?
O2C Gd O5C 139.92(6) . . ?
O10C Gd O5C 74.73(7) . . ?
O4C Gd O5C 51.13(7) . . ?
O8C Gd O5C 70.07(6) . . ?
O7C Gd O5C 73.82(7) . . ?
O11C Gd O5C 106.21(7) . . ?
O16C Gd O1C 73.94(7) . . ?
O13C Gd O1C 63.50(7) . . ?
O2C Gd O1C 50.20(6) . . ?
O10C Gd O1C 91.93(7) . . ?
O4C Gd O1C 130.96(7) . . ?
O8C Gd O1C 115.08(6) . . ?
O7C Gd O1C 119.73(6) . . ?
O11C Gd O1C 66.67(7) . . ?
O5C Gd O1C 166.08(6) . . ?
O1A Mn1 O2A 87.29(8) . . ?
O1A Mn1 N2A 174.97(9) . . ?
O2A Mn1 N2A 88.57(8) . . ?
O1A Mn1 N1A 88.62(8) . . ?
O2A Mn1 N1A 175.24(8) . . ?
N2A Mn1 N1A 95.64(8) . . ?
O1A Mn1 O5A 95.15(8) . . ?
O2A Mn1 O5A 92.28(8) . . ?
N2A Mn1 O5A 87.86(8) . . ?
N1A Mn1 O5A 85.66(8) . . ?
O1A Mn1 O6A 91.89(8) . . ?
O2A Mn1 O6A 92.65(8) . . ?
N2A Mn1 O6A 85.45(8) . . ?
N1A Mn1 O6A 89.92(8) . . ?
O5A Mn1 O6A 171.59(7) . . ?
C1A O1A Mn1 128.17(17) . . ?
C11A O2A Mn1 126.71(16) . . ?
C2A O3A C18A 117.6(2) . . ?
C12A O4A C19A 118.9(2) . . ?
Mn1 O5A H51A 107(2) . . ?
Mn1 O5A H52A 135(2) . . ?
H51A O5A H52A 116(2) . . ?
Mn1 O6A H61A 122(2) . . ?
Mn1 O6A H62A 121(2) . . ?
H61A O6A H62A 95(2) . . ?
C7A N1A C8A 116.8(2) . . ?
C7A N1A Mn1 123.87(17) . . ?
C8A N1A Mn1 119.24(16) . . ?
C17A N2A C10A 115.8(2) . . ?
C17A N2A Mn1 123.08(18) . . ?
C10A N2A Mn1 121.12(16) . . ?
O1A C1A C6A 124.3(2) . . ?
O1A C1A C2A 117.4(2) . . ?
C6A C1A C2A 118.3(2) . . ?
O3A C2A C3A 126.2(2) . . ?
O3A C2A C1A 114.3(2) . . ?
C3A C2A C1A 119.5(2) . . ?
C4A C3A C2A 121.2(3) . . ?
C4A C3A H3A 119.4 . . ?
C2A C3A H3A 119.4 . . ?
C3A C4A C5A 121.4(3) . . ?
C3A C4A H4A 119.3 . . ?
C5A C4A H4A 119.3 . . ?
C4A C5A C6A 118.3(2) . . ?
C4A C5A H5A 120.9 . . ?
C6A C5A H5A 120.9 . . ?
C1A C6A C5A 121.2(2) . . ?
C1A C6A C7A 120.8(2) . . ?
C5A C6A C7A 117.9(2) . . ?
N1A C7A C6A 127.7(2) . . ?
N1A C7A H7A 116.2 . . ?
C6A C7A H7A 116.2 . . ?
N1A C8A C9A 112.1(2) . . ?
N1A C8A H8A 109.2 . . ?
C9A C8A H8A 109.2 . . ?
N1A C8A H8B 109.2 . . ?
C9A C8A H8B 109.2 . . ?
H8A C8A H8B 107.9 . . ?
C10A C9A C8A 114.2(2) . . ?
C10A C9A H9A 108.7 . . ?
C8A C9A H9A 108.7 . . ?
C10A C9A H9B 108.7 . . ?
C8A C9A H9B 108.7 . . ?
H9A C9A H9B 107.6 . . ?
C9A C10A N2A 112.3(2) . . ?
C9A C10A H10A 109.1 . . ?
N2A C10A H10A 109.1 . . ?
C9A C10A H10B 109.1 . . ?
N2A C10A H10B 109.1 . . ?
H10A C10A H10B 107.9 . . ?
O2A C11A C12A 119.2(2) . . ?
O2A C11A C16A 123.6(2) . . ?
C12A C11A C16A 117.2(2) . . ?
O4A C12A C13A 122.9(2) . . ?
O4A C12A C11A 114.0(2) . . ?
C13A C12A C11A 123.1(2) . . ?
C14A C13A C12A 118.7(3) . . ?
C14A C13A H13A 120.6 . . ?
C12A C13A H13A 120.6 . . ?
C15A C14A C13A 121.4(3) . . ?
C15A C14A H14A 119.3 . . ?
C13A C14A H14A 119.3 . . ?
C14A C15A C16A 120.1(2) . . ?
C14A C15A H15A 119.9 . . ?
C16A C15A H15A 119.9 . . ?
C17A C16A C11A 122.0(2) . . ?
C17A C16A C15A 118.5(2) . . ?
C11A C16A C15A 119.4(2) . . ?
N2A C17A C16A 126.7(2) . . ?
N2A C17A H17A 116.6 . . ?
C16A C17A H17A 116.6 . . ?
O3A C18A H18A 109.5 . . ?
O3A C18A H18B 109.5 . . ?
H18A C18A H18B 109.5 . . ?
O3A C18A H18C 109.5 . . ?
H18A C18A H18C 109.5 . . ?
H18B C18A H18C 109.5 . . ?
O4A C19A H19A 109.5 . . ?
O4A C19A H19B 109.5 . . ?
H19A C19A H19B 109.5 . . ?
O4A C19A H19C 109.5 . . ?
H19A C19A H19C 109.5 . . ?
H19B C19A H19C 109.5 . . ?
O1B Mn2 O2B 87.13(7) . . ?
O1B Mn2 N2B 176.52(8) . . ?
O2B Mn2 N2B 89.43(8) . . ?
O1B Mn2 N1B 88.23(8) . . ?
O2B Mn2 N1B 175.18(8) . . ?
N2B Mn2 N1B 95.22(8) . . ?
O1B Mn2 O5B 92.91(7) . . ?
O2B Mn2 O5B 92.84(8) . . ?
N2B Mn2 O5B 86.79(8) . . ?
N1B Mn2 O5B 88.69(8) . . ?
O1B Mn2 O6B 92.47(7) . . ?
O2B Mn2 O6B 93.21(7) . . ?
N2B Mn2 O6B 88.19(7) . . ?
N1B Mn2 O6B 85.69(8) . . ?
O5B Mn2 O6B 172.10(7) . . ?
C1B O1B Mn2 129.60(15) . . ?
C11B O2B Mn2 127.71(15) . . ?
C2B O3B C18B 116.7(2) . . ?
C12B O4B C19B 118.3(2) . . ?
Mn2 O5B H51B 127(2) . . ?
Mn2 O5B H52B 114(2) . . ?
H51B O5B H52B 118(2) . . ?
Mn2 O6B H61B 119(2) . . ?
Mn2 O6B H62B 121(2) . . ?
H61B O6B H62B 104(2) . . ?
C7B N1B C8B 115.5(2) . . ?
C7B N1B Mn2 123.75(17) . . ?
C8B N1B Mn2 120.74(16) . . ?
C17B N2B C10B 115.9(2) . . ?
C17B N2B Mn2 124.17(18) . . ?
C10B N2B Mn2 119.82(17) . . ?
O1B C1B C6B 123.9(2) . . ?
O1B C1B C2B 118.3(2) . . ?
C6B C1B C2B 117.7(2) . . ?
C3B C2B O3B 125.4(2) . . ?
C3B C2B C1B 121.1(2) . . ?
O3B C2B C1B 113.5(2) . . ?
C2B C3B C4B 120.0(2) . . ?
C2B C3B H3B 120.0 . . ?
C4B C3B H3B 120.0 . . ?
C5B C4B C3B 120.7(2) . . ?
C5B C4B H4B 119.6 . . ?
C3B C4B H4B 119.6 . . ?
C4B C5B C6B 119.4(2) . . ?
C4B C5B H5B 120.3 . . ?
C6B C5B H5B 120.3 . . ?
C1B C6B C5B 121.1(2) . . ?
C1B C6B C7B 120.1(2) . . ?
C5B C6B C7B 118.5(2) . . ?
N1B C7B C6B 127.3(2) . . ?
N1B C7B H7B 116.4 . . ?
C6B C7B H7B 116.4 . . ?
N1B C8B C9B 113.6(2) . . ?
N1B C8B H8C 108.8 . . ?
C9B C8B H8C 108.8 . . ?
N1B C8B H8D 108.8 . . ?
C9B C8B H8D 108.8 . . ?
H8C C8B H8D 107.7 . . ?
C10B C9B C8B 111.7(3) . . ?
C10B C9B H9C 109.3 . . ?
C8B C9B H9C 109.3 . . ?
C10B C9B H9D 109.3 . . ?
C8B C9B H9D 109.3 . . ?
H9C C9B H9D 107.9 . . ?
N2B C10B C9B 114.6(2) . . ?
N2B C10B H10C 108.6 . . ?
C9B C10B H10C 108.6 . . ?
N2B C10B H10D 108.6 . . ?
C9B C10B H10D 108.6 . . ?
H10C C10B H10D 107.6 . . ?
O2B C11B C16B 122.5(2) . . ?
O2B C11B C12B 119.0(2) . . ?
C16B C11B C12B 118.5(2) . . ?
O4B C12B C13B 126.7(2) . . ?
O4B C12B C11B 113.5(2) . . ?
C13B C12B C11B 119.7(2) . . ?
C12B C13B C14B 120.8(3) . . ?
C12B C13B H13B 119.6 . . ?
C14B C13B H13B 119.6 . . ?
C15B C14B C13B 121.1(2) . . ?
C15B C14B H14B 119.5 . . ?
C13B C14B H14B 119.5 . . ?
C14B C15B C16B 119.8(3) . . ?
C14B C15B H15B 120.1 . . ?
C16B C15B H15B 120.1 . . ?
C15B C16B C11B 120.0(2) . . ?
C15B C16B C17B 118.4(2) . . ?
C11B C16B C17B 121.7(2) . . ?
N2B C17B C16B 127.4(2) . . ?
N2B C17B H17B 116.3 . . ?
C16B C17B H17B 116.3 . . ?
O3B C18B H18D 109.5 . . ?
O3B C18B H18E 109.5 . . ?
H18D C18B H18E 109.5 . . ?
O3B C18B H18F 109.5 . . ?
H18D C18B H18F 109.5 . . ?
H18E C18B H18F 109.5 . . ?
O4B C19B H19D 109.5 . . ?
O4B C19B H19E 109.5 . . ?
H19D C19B H19E 109.5 . . ?
O4B C19B H19F 109.5 . . ?
H19D C19B H19F 109.5 . . ?
H19E C19B H19F 109.5 . . ?
N1C O1C Gd 92.27(13) . . ?
N1C O2C Gd 97.81(14) . . ?
O3C N1C O1C 122.5(2) . . ?
O3C N1C O2C 121.7(2) . . ?
O1C N1C O2C 115.8(2) . . ?
N2C O4C Gd 95.71(13) . . ?
N2C O5C Gd 95.80(16) . . ?
O6C N2C O5C 123.0(3) . . ?
O6C N2C O4C 119.7(2) . . ?
O5C N2C O4C 117.3(2) . . ?
N3C O7C Gd 95.65(14) . . ?
N3C O8C Gd 96.57(14) . . ?
O9C N3C O8C 121.7(2) . . ?
O9C N3C O7C 121.1(2) . . ?
O8C N3C O7C 117.16(19) . . ?
N4C O10C Gd 97.98(15) . . ?
N4C O11C Gd 94.17(13) . . ?
O12C N4C O10C 123.1(2) . . ?
O12C N4C O11C 119.7(2) . . ?
O10C N4C O11C 117.15(19) . . ?
N5C O13C Gd 112.03(16) . . ?
O15C N5C O13C 121.6(2) . . ?
O15C N5C O14C 122.0(2) . . ?
O13C N5C O14C 116.5(2) . . ?
C1C O16C Gd 129.33(16) . . ?
C1C O16C H16C 113(2) . . ?
Gd O16C H16C 105(2) . . ?
O16C C1C H1A 109.5 . . ?
O16C C1C H1B 109.5 . . ?
H1A C1C H1B 109.5 . . ?
O16C C1C H1C 109.5 . . ?
H1A C1C H1C 109.5 . . ?
H1B C1C H1C 109.5 . . ?

loop_
_geom_bond_atom_site_label_1
_geom_bond_atom_site_label_2
_geom_bond_distance
_geom_bond_site_symmetry_2
_geom_bond_publ_flag
Gd O16C 2.4297(17) . ?
Gd O13C 2.4399(19) . ?
Gd O2C 2.4664(18) . ?
Gd O10C 2.485(2) . ?
Gd O4C 2.5002(18) . ?
Gd O8C 2.5284(19) . ?
Gd O7C 2.5285(19) . ?
Gd O11C 2.5425(18) . ?
Gd O5C 2.546(2) . ?
Gd O1C 2.610(2) . ?
Mn1 O1A 1.8979(18) . ?
Mn1 O2A 1.9126(18) . ?
Mn1 N2A 2.042(2) . ?
Mn1 N1A 2.0467(19) . ?
Mn1 O5A 2.1905(19) . ?
Mn1 O6A 2.2184(18) . ?
O1A C1A 1.330(3) . ?
O2A C11A 1.304(3) . ?
O3A C2A 1.363(3) . ?
O3A C18A 1.437(3) . ?
O4A C12A 1.386(3) . ?
O4A C19A 1.447(3) . ?
O5A H51A 0.95(2) . ?
O5A H52A 0.97(3) . ?
O6A H61A 0.97(2) . ?
O6A H62A 0.99(3) . ?
N1A C7A 1.282(3) . ?
N1A C8A 1.483(3) . ?
N2A C17A 1.290(3) . ?
N2A C10A 1.509(3) . ?
C1A C6A 1.388(3) . ?
C1A C2A 1.421(4) . ?
C2A C3A 1.384(4) . ?
C3A C4A 1.363(4) . ?
C3A H3A 0.9500 . ?
C4A C5A 1.376(4) . ?
C4A H4A 0.9500 . ?
C5A C6A 1.421(4) . ?
C5A H5A 0.9500 . ?
C6A C7A 1.432(4) . ?
C7A H7A 0.9500 . ?
C8A C9A 1.521(4) . ?
C8A H8A 0.9900 . ?
C8A H8B 0.9900 . ?
C9A C10A 1.490(4) . ?
C9A H9A 0.9900 . ?
C9A H9B 0.9900 . ?
C10A H10A 0.9900 . ?
C10A H10B 0.9900 . ?
C11A C12A 1.405(3) . ?
C11A C16A 1.417(3) . ?
C12A C13A 1.386(4) . ?
C13A C14A 1.379(4) . ?
C13A H13A 0.9500 . ?
C14A C15A 1.372(4) . ?
C14A H14A 0.9500 . ?
C15A C16A 1.430(3) . ?
C15A H15A 0.9500 . ?
C16A C17A 1.413(4) . ?
C17A H17A 0.9500 . ?
C18A H18A 0.9800 . ?
C18A H18B 0.9800 . ?
C18A H18C 0.9800 . ?
C19A H19A 0.9800 . ?
C19A H19B 0.9800 . ?
C19A H19C 0.9800 . ?
Mn2 O1B 1.8755(16) . ?
Mn2 O2B 1.9022(17) . ?
Mn2 N2B 2.026(2) . ?
Mn2 N1B 2.036(2) . ?
Mn2 O5B 2.2129(19) . ?
Mn2 O6B 2.2193(19) . ?
O1B C1B 1.325(3) . ?
O2B C11B 1.336(3) . ?
O3B C2B 1.380(3) . ?
O3B C18B 1.431(4) . ?
O4B C12B 1.361(3) . ?
O4B C19B 1.449(4) . ?
O5B H51B 0.95(2) . ?
O5B H52B 0.96(2) . ?
O6B H61B 0.96(2) . ?
O6B H62B 0.94(3) . ?
N1B C7B 1.287(3) . ?
N1B C8B 1.489(3) . ?
N2B C17B 1.281(3) . ?
N2B C10B 1.483(4) . ?
C1B C6B 1.393(3) . ?
C1B C2B 1.408(3) . ?
C2B C3B 1.364(3) . ?
C3B C4B 1.393(4) . ?
C3B H3B 0.9500 . ?
C4B C5B 1.364(4) . ?
C4B H4B 0.9500 . ?
C5B C6B 1.398(3) . ?
C5B H5B 0.9500 . ?
C6B C7B 1.447(3) . ?
C7B H7B 0.9500 . ?
C8B C9B 1.508(4) . ?
C8B H8C 0.9900 . ?
C8B H8D 0.9900 . ?
C9B C10B 1.494(4) . ?
C9B H9C 0.9900 . ?
C9B H9D 0.9900 . ?
C10B H10C 0.9900 . ?
C10B H10D 0.9900 . ?
C11B C16B 1.410(3) . ?
C11B C12B 1.433(3) . ?
C12B C13B 1.371(4) . ?
C13B C14B 1.380(5) . ?
C13B H13B 0.9500 . ?
C14B C15B 1.378(4) . ?
C14B H14B 0.9500 . ?
C15B C16B 1.399(4) . ?
C15B H15B 0.9500 . ?
C16B C17B 1.434(4) . ?
C17B H17B 0.9500 . ?
C18B H18D 0.9800 . ?
C18B H18E 0.9800 . ?
C18B H18F 0.9800 . ?
C19B H19D 0.9800 . ?
C19B H19E 0.9800 . ?
C19B H19F 0.9800 . ?
O1C N1C 1.250(3) . ?
O2C N1C 1.296(2) . ?
N1C O3C 1.229(3) . ?
O4C N2C 1.317(3) . ?
O5C N2C 1.233(3) . ?
N2C O6C 1.231(3) . ?
O7C N3C 1.282(3) . ?
O8C N3C 1.249(3) . ?
N3C O9C 1.223(3) . ?
O10C N4C 1.242(3) . ?
O11C N4C 1.280(3) . ?
N4C O12C 1.232(3) . ?
O13C N5C 1.260(3) . ?
O14C N5C 1.267(3) . ?
N5C O15C 1.241(3) . ?
O16C C1C 1.441(3) . ?
O16C H16C 0.89(3) . ?
C1C H1A 0.9800 . ?
C1C H1B 0.9800 . ?
C1C H1C 0.9800 . ?

loop_
_geom_hbond_atom_site_label_D
_geom_hbond_atom_site_label_H
_geom_hbond_atom_site_label_A
_geom_hbond_distance_DH
_geom_hbond_distance_HA
_geom_hbond_distance_DA
_geom_hbond_angle_DHA
_geom_hbond_site_symmetry_A
O5A H51A O3A 0.95(2) 1.83(3) 2.757(3) 165(3) 3_466
O5A H52A O4A 0.97(3) 1.85(2) 2.770(3) 158(2) 3_466
O6A H61A O2A 0.97(2) 2.00(2) 2.847(3) 145(2) 3_566
O6A H61A O4A 0.97(2) 2.19(2) 2.969(3) 136(2) 3_566
O6A H62A O1A 0.99(3) 2.00(3) 2.884(2) 147(2) 3_566
O6A H62A O3A 0.99(3) 2.32(3) 3.077(3) 132(2) 3_566
O5B H51B O3B 0.95(2) 1.98(3) 2.827(3) 147(3) 3_556
O5B H52B O4B 0.96(2) 1.83(2) 2.774(3) 165(3) 3_556
O6B H61B O2B 0.96(2) 1.96(3) 2.850(2) 154(2) 3_456
O6B H61B O4B 0.96(2) 2.38(3) 3.041(3) 126(2) 3_456
O6B H62B O3B 0.94(3) 1.97(2) 2.851(2) 155(3) 3_456
O6B H62B O1B 0.94(3) 2.21(3) 2.864(2) 126(2) 3_456
O16C H16C O14C 0.89(3) 2.09(3) 2.821(3) 138(3) 1_655
